data_7109146
loop_
_publ_author_name
'Neng-jun Zhong'
'Li Liu'
'Dong Wang'
'Yong-Jun Chen'

_publ_section_title
;
 Enantioselective tandem reaction of chromone-derived
 Morita-Baylis-Hillman carbonates with benzylamines catalyzed by a
 trifunctional organocatalyst: the synthesis of chiral
 3-aminomethylene-flavanones
;
_journal_name_full Chem.Commun.
_journal_page_first 3697
_journal_paper_doi 10.1039/c3cc41011k
_journal_volume 49
_journal_year 2013
_chemical_absolute_configuration ad
_chemical_formula_moiety 'C27 H20 Br N O2'
_chemical_formula_sum 'C27 H20 Br N O2'
_chemical_formula_weight 470.35
_chemical_name_systematic
;
?
;
_space_group_IT_number 4
_symmetry_cell_setting monoclinic
_symmetry_space_group_name_Hall 'P 2yb'
_symmetry_space_group_name_H-M 'P 1 21 1'
_atom_sites_solution_hydrogens geom
_atom_sites_solution_primary direct
_atom_sites_solution_secondary difmap
_audit_creation_method SHELXL-97
_cell_angle_alpha 90.00
_cell_angle_beta 99.572(4)
_cell_angle_gamma 90.00
_cell_formula_units_Z 4
_cell_length_a 7.419(3)
_cell_length_b 32.757(7)
_cell_length_c 8.541(3)
_cell_measurement_reflns_used 7224
_cell_measurement_temperature 173(2)
_cell_measurement_theta_max 31.18
_cell_measurement_theta_min 2.42
_cell_volume 2046.8(12)
_computing_cell_refinement 'CrystalClear (Rigaku Inc., 2007)'
_computing_data_collection 'CrystalClear (Rigaku Inc., 2007)'
_computing_data_reduction 'CrystalClear (Rigaku Inc., 2007)'
_computing_molecular_graphics 'Olex2 Ver 1.1'
_computing_publication_material 'SHELX97 (Sheldrick, 2008)'
_computing_structure_refinement 'SHELXL-97 (Sheldrick, 2008)'
_computing_structure_solution 'SHELXS-97 (Sheldrick, 2008)'
_diffrn_ambient_temperature 173(2)
_diffrn_measured_fraction_theta_full 0.998
_diffrn_measured_fraction_theta_max 0.998
_diffrn_measurement_device_type 'MM007-HF CCD(Saturn 724+)'
_diffrn_measurement_method '\w scans at fixed \c = 45\%'
_diffrn_radiation_monochromator Confocal
_diffrn_radiation_source 'rotating anode'
_diffrn_radiation_type MoK\a
_diffrn_radiation_wavelength 0.71073
_diffrn_reflns_av_R_equivalents 0.0688
_diffrn_reflns_av_sigmaI/netI 0.1006
_diffrn_reflns_limit_h_max 8
_diffrn_reflns_limit_h_min -8
_diffrn_reflns_limit_k_max 38
_diffrn_reflns_limit_k_min -35
_diffrn_reflns_limit_l_max 10
_diffrn_reflns_limit_l_min -10
_diffrn_reflns_number 14144
_diffrn_reflns_theta_full 25.00
_diffrn_reflns_theta_max 25.00
_diffrn_reflns_theta_min 2.42
_exptl_absorpt_coefficient_mu 2.034
_exptl_absorpt_correction_T_max 0.7638
_exptl_absorpt_correction_T_min 0.7237
_exptl_absorpt_correction_type multi-scan
_exptl_absorpt_process_details 'CrystalClear (Rigaku Inc., 2007)'
_exptl_crystal_colour colorless
_exptl_crystal_density_diffrn 1.526
_exptl_crystal_density_method 'not measured'
_exptl_crystal_description block
_exptl_crystal_F_000 960
_exptl_crystal_size_max 0.17
_exptl_crystal_size_mid 0.15
_exptl_crystal_size_min 0.14
_refine_diff_density_max 2.567
_refine_diff_density_min -0.698
_refine_diff_density_rms 0.122
_refine_ls_abs_structure_details 'Flack H D (1983), Acta Cryst. A39, 876-881'
_refine_ls_abs_structure_Flack 0.078(17)
_refine_ls_extinction_method none
_refine_ls_goodness_of_fit_ref 1.049
_refine_ls_hydrogen_treatment constr
_refine_ls_matrix_type full
_refine_ls_number_parameters 512
_refine_ls_number_reflns 7029
_refine_ls_number_restraints 1
_refine_ls_restrained_S_all 1.049
_refine_ls_R_factor_all 0.1085
_refine_ls_R_factor_gt 0.0951
_refine_ls_shift/su_max 0.001
_refine_ls_shift/su_mean 0.000
_refine_ls_structure_factor_coef Fsqd
_refine_ls_weighting_details 'calc w=1/[\s^2^(Fo^2^)+(0.0963P)^2^+9.2500P] where P=(Fo^2^+2Fc^2^)/3'
_refine_ls_weighting_scheme calc
_refine_ls_wR_factor_gt 0.2130
_refine_ls_wR_factor_ref 0.2251
_reflns_number_gt 5985
_reflns_number_total 7029
_reflns_threshold_expression >2sigma(I)
_cod_data_source_file c3cc41011k.txt
_cod_data_source_block mx1973
_cod_original_sg_symbol_H-M P2(1)
_cod_database_code 7109146

loop_
_symmetry_equiv_pos_as_xyz
'x, y, z'
'-x, y+1/2, -z'

loop_
_atom_site_label
_atom_site_type_symbol
_atom_site_fract_x
_atom_site_fract_y
_atom_site_fract_z
_atom_site_U_iso_or_equiv
_atom_site_adp_type
_atom_site_occupancy
_atom_site_symmetry_multiplicity
_atom_site_calc_flag
_atom_site_refinement_flags
Br1 Br 0.03116(13) 0.81881(3) 0.11096(13) 0.0374(3) Uani 1 1 d .
Br2 Br -0.05463(18) 0.38035(6) 0.3931(2) 0.0730(5) Uani 1 1 d .
O1 O 0.1683(9) 0.73348(19) 0.4718(7) 0.0272(14) Uani 1 1 d .
O2 O -0.2043(8) 0.6439(2) 0.3266(7) 0.0293(15) Uani 1 1 d .
O3 O 0.2546(10) 0.3958(2) 0.0302(9) 0.0399(18) Uani 1 1 d .
O4 O 0.6628(10) 0.4763(2) 0.2064(9) 0.0433(19) Uani 1 1 d .
N1 N -0.0645(11) 0.6376(3) 0.0591(10) 0.032(2) Uani 1 1 d .
H1 H -0.1289 0.6255 0.1232 0.039 Uiso 1 1 calc R
N2 N 0.5138(11) 0.4861(2) 0.4625(9) 0.0282(18) Uani 1 1 d .
H2 H 0.5963 0.4952 0.4081 0.034 Uiso 1 1 calc R
C1 C 0.0924(12) 0.7322(3) 0.2985(11) 0.0242(19) Uani 1 1 d .
H1A H -0.0077 0.7529 0.2776 0.029 Uiso 1 1 calc R
C2 C 0.0102(12) 0.6911(3) 0.2517(11) 0.027(2) Uani 1 1 d .
C3 C -0.1102(13) 0.6744(3) 0.3567(12) 0.031(2) Uani 1 1 d .
C4 C -0.1070(12) 0.6963(3) 0.5040(11) 0.0218(18) Uani 1 1 d .
C5 C 0.0335(13) 0.7234(3) 0.5589(11) 0.027(2) Uani 1 1 d .
C6 C 0.0491(15) 0.7417(3) 0.7110(11) 0.032(2) Uani 1 1 d .
H6 H 0.1511 0.7586 0.7491 0.038 Uiso 1 1 calc R
C7 C -0.0844(14) 0.7350(3) 0.8042(11) 0.031(2) Uani 1 1 d .
H7 H -0.0772 0.7479 0.9048 0.037 Uiso 1 1 calc R
C8 C -0.2303(15) 0.7089(3) 0.7470(12) 0.038(2) Uani 1 1 d .
H8 H -0.3245 0.7047 0.8082 0.045 Uiso 1 1 calc R
C9 C -0.2392(14) 0.6894(3) 0.6038(12) 0.035(2) Uani 1 1 d .
H9 H -0.3361 0.6708 0.5706 0.041 Uiso 1 1 calc R
C10 C 0.2427(11) 0.7458(3) 0.2142(10) 0.0217(18) Uani 1 1 d .
C11 C 0.2362(12) 0.7830(3) 0.1266(10) 0.0247(19) Uani 1 1 d .
C12 C 0.3742(14) 0.7949(3) 0.0469(11) 0.029(2) Uani 1 1 d .
H12 H 0.3654 0.8201 -0.0089 0.035 Uiso 1 1 calc R
C13 C 0.5227(15) 0.7707(4) 0.0482(13) 0.044(3) Uani 1 1 d .
H13 H 0.6158 0.7785 -0.0097 0.053 Uiso 1 1 calc R
C14 C 0.5404(12) 0.7324(3) 0.1385(11) 0.026(2) Uani 1 1 d .
H14 H 0.6459 0.7157 0.1434 0.031 Uiso 1 1 calc R
C15 C 0.3982(12) 0.7214(3) 0.2163(11) 0.026(2) Uani 1 1 d .
H15 H 0.4065 0.6964 0.2734 0.031 Uiso 1 1 calc R
C16 C 0.0273(12) 0.6718(3) 0.1103(12) 0.030(2) Uani 1 1 d .
H16 H 0.1078 0.6833 0.0466 0.036 Uiso 1 1 calc R
C17 C -0.0633(12) 0.6193(3) -0.0990(11) 0.023(2) Uani 1 1 d .
H17A H 0.0193 0.6351 -0.1559 0.028 Uiso 1 1 calc R
H17B H -0.1878 0.6205 -0.1620 0.028 Uiso 1 1 calc R
C18 C 0.0010(12) 0.5746(3) -0.0831(11) 0.025(2) Uani 1 1 d .
C19 C 0.0615(14) 0.5574(3) 0.0598(12) 0.032(2) Uani 1 1 d .
H19 H 0.0683 0.5731 0.1540 0.039 Uiso 1 1 calc R
C20 C 0.1153(16) 0.5154(3) 0.0688(14) 0.038(3) Uani 1 1 d .
H20 H 0.1591 0.5033 0.1689 0.046 Uiso 1 1 calc R
C21 C 0.1038(13) 0.4932(3) -0.0651(12) 0.030(2) Uani 1 1 d .
H21 H 0.1374 0.4652 -0.0567 0.036 Uiso 1 1 calc R
C22 C 0.0430(11) 0.5100(3) -0.2191(11) 0.026(2) Uani 1 1 d .
C23 C -0.0115(12) 0.5522(3) -0.2316(11) 0.0230(19) Uani 1 1 d .
C24 C -0.0746(12) 0.5689(3) -0.3820(11) 0.029(2) Uani 1 1 d .
H24 H -0.1115 0.5966 -0.3908 0.034 Uiso 1 1 calc R
C25 C -0.0838(12) 0.5452(4) -0.5190(12) 0.035(2) Uani 1 1 d .
H25 H -0.1237 0.5570 -0.6204 0.041 Uiso 1 1 calc R
C26 C -0.0344(13) 0.5041(3) -0.5063(12) 0.035(2) Uani 1 1 d .
H26 H -0.0453 0.4878 -0.5992 0.042 Uiso 1 1 calc R
C27 C 0.0302(14) 0.4871(3) -0.3597(13) 0.038(3) Uani 1 1 d .
H27 H 0.0668 0.4592 -0.3539 0.045 Uiso 1 1 calc R
C28 C 0.2631(14) 0.4067(3) 0.1964(13) 0.037(2) Uani 1 1 d .
H28 H 0.1419 0.4181 0.2109 0.045 Uiso 1 1 calc R
C29 C 0.4087(13) 0.4379(3) 0.2533(11) 0.031(2) Uani 1 1 d .
C30 C 0.5481(12) 0.4490(3) 0.1645(11) 0.026(2) Uani 1 1 d .
C31 C 0.5475(14) 0.4270(3) 0.0150(12) 0.031(2) Uani 1 1 d .
C32 C 0.6904(15) 0.4312(3) -0.0769(13) 0.037(2) Uani 1 1 d .
H32 H 0.7938 0.4475 -0.0368 0.044 Uiso 1 1 calc R
C33 C 0.6829(15) 0.4130(3) -0.2185(13) 0.038(3) Uani 1 1 d .
H33 H 0.7788 0.4167 -0.2783 0.046 Uiso 1 1 calc R
C34 C 0.5309(16) 0.3881(3) -0.2781(13) 0.041(3) Uani 1 1 d .
H34 H 0.5265 0.3750 -0.3778 0.049 Uiso 1 1 calc R
C35 C 0.3898(17) 0.3826(3) -0.1951(12) 0.039(2) Uani 1 1 d .
H35 H 0.2854 0.3667 -0.2360 0.046 Uiso 1 1 calc R
C36 C 0.4077(10) 0.4013(2) -0.0500(10) 0.0146(16) Uiso 1 1 d .
C37 C 0.2988(9) 0.36561(17) 0.2977(8) 0.032(2) Uiso 1 1 d G
C38 C 0.4572(8) 0.34246(17) 0.3072(8) 0.049(3) Uiso 1 1 d G
H38 H 0.5494 0.3502 0.2480 0.059 Uiso 1 1 calc R
C39 C 0.4807(7) 0.30795(15) 0.4031(7) 0.0066(14) Uiso 1 1 d G
H39 H 0.5890 0.2921 0.4095 0.008 Uiso 1 1 calc R
C40 C 0.3458(9) 0.29659(19) 0.4896(8) 0.072(4) Uiso 1 1 d G
H40 H 0.3619 0.2730 0.5552 0.087 Uiso 1 1 calc R
C41 C 0.1874(8) 0.3197(3) 0.4802(9) 0.063(3) Uiso 1 1 d G
H41 H 0.0952 0.3120 0.5393 0.075 Uiso 1 1 calc R
C42 C 0.1638(7) 0.3543(2) 0.3842(9) 0.047(3) Uiso 1 1 d G
C43 C 0.4048(13) 0.4565(3) 0.3983(11) 0.025(2) Uani 1 1 d .
H43 H 0.3153 0.4470 0.4574 0.030 Uiso 1 1 calc R
C44 C 0.5083(12) 0.5047(3) 0.6141(11) 0.028(2) Uani 1 1 d .
H44A H 0.6313 0.5028 0.6796 0.033 Uiso 1 1 calc R
H44B H 0.4230 0.4890 0.6687 0.033 Uiso 1 1 calc R
C45 C 0.4487(12) 0.5494(3) 0.6045(11) 0.027(2) Uani 1 1 d .
C46 C 0.3802(14) 0.5671(3) 0.4618(12) 0.031(2) Uani 1 1 d .
H46 H 0.3666 0.5514 0.3670 0.038 Uiso 1 1 calc R
C47 C 0.3305(14) 0.6082(3) 0.4562(13) 0.037(2) Uani 1 1 d .
H47 H 0.2915 0.6207 0.3560 0.045 Uiso 1 1 calc R
C48 C 0.3363(13) 0.6307(3) 0.5900(15) 0.040(3) Uani 1 1 d .
H48 H 0.2963 0.6583 0.5827 0.048 Uiso 1 1 calc R
C49 C 0.4019(12) 0.6132(3) 0.7418(13) 0.033(2) Uani 1 1 d .
C50 C 0.4603(13) 0.5716(3) 0.7467(12) 0.029(2) Uani 1 1 d .
C51 C 0.5225(13) 0.5543(3) 0.8992(12) 0.032(2) Uani 1 1 d .
H51 H 0.5594 0.5265 0.9073 0.038 Uiso 1 1 calc R
C52 C 0.5297(14) 0.5776(3) 1.0368(12) 0.035(2) Uani 1 1 d .
H52 H 0.5718 0.5656 1.1374 0.042 Uiso 1 1 calc R
C53 C 0.4750(13) 0.6189(3) 1.0275(12) 0.032(2) Uani 1 1 d .
H53 H 0.4815 0.6346 1.1218 0.038 Uiso 1 1 calc R
C54 C 0.4136(13) 0.6361(3) 0.8859(12) 0.031(2) Uani 1 1 d .
H54 H 0.3774 0.6640 0.8813 0.038 Uiso 1 1 calc R

loop_
_atom_site_aniso_label
_atom_site_aniso_U_11
_atom_site_aniso_U_22
_atom_site_aniso_U_33
_atom_site_aniso_U_23
_atom_site_aniso_U_13
_atom_site_aniso_U_12
Br1 0.0361(5) 0.0258(5) 0.0518(6) 0.0034(5) 0.0121(4) 0.0040(5)
Br2 0.0449(7) 0.1016(13) 0.0797(11) -0.0074(9) 0.0314(7) -0.0095(7)
O1 0.032(3) 0.028(3) 0.022(3) -0.007(3) 0.004(3) -0.001(3)
O2 0.030(3) 0.035(4) 0.023(4) 0.001(3) 0.005(3) -0.010(3)
O3 0.042(4) 0.047(5) 0.032(4) -0.001(3) 0.011(3) -0.020(3)
O4 0.038(4) 0.057(5) 0.036(4) -0.020(4) 0.010(3) -0.023(4)
N1 0.035(4) 0.029(5) 0.033(5) -0.003(4) 0.005(4) -0.012(4)
N2 0.029(4) 0.033(5) 0.021(4) -0.009(3) 0.000(3) 0.002(3)
C1 0.030(4) 0.014(4) 0.028(5) 0.007(4) 0.002(4) 0.001(3)
C2 0.025(4) 0.029(5) 0.025(5) 0.003(4) -0.001(4) -0.003(4)
C3 0.025(5) 0.029(5) 0.036(6) 0.002(4) -0.002(4) -0.006(4)
C4 0.023(4) 0.023(5) 0.019(5) 0.001(4) 0.003(4) -0.001(3)
C5 0.033(5) 0.017(5) 0.031(5) -0.008(4) 0.011(4) -0.002(4)
C6 0.053(6) 0.028(5) 0.015(5) -0.004(4) 0.006(4) 0.000(5)
C7 0.042(6) 0.031(5) 0.021(5) -0.002(4) 0.010(4) 0.001(4)
C8 0.053(6) 0.038(6) 0.028(5) 0.002(5) 0.023(5) 0.010(5)
C9 0.039(5) 0.028(5) 0.036(6) 0.008(4) 0.005(4) 0.005(4)
C10 0.020(4) 0.023(4) 0.020(4) -0.009(4) -0.005(3) -0.007(3)
C11 0.031(5) 0.026(5) 0.015(4) -0.011(4) -0.001(4) -0.005(4)
C12 0.041(5) 0.024(5) 0.024(5) 0.001(4) 0.005(4) -0.009(4)
C13 0.041(6) 0.055(7) 0.038(6) 0.006(5) 0.015(5) -0.017(5)
C14 0.024(4) 0.030(5) 0.027(5) 0.001(4) 0.018(4) 0.002(4)
C15 0.023(4) 0.035(5) 0.019(5) -0.013(4) -0.001(4) 0.001(4)
C16 0.023(4) 0.037(6) 0.032(5) 0.006(4) 0.011(4) 0.005(4)
C17 0.024(4) 0.023(5) 0.022(5) -0.003(4) 0.002(4) -0.002(4)
C18 0.024(4) 0.025(5) 0.027(5) -0.004(4) 0.007(4) -0.001(4)
C19 0.033(5) 0.039(6) 0.023(5) 0.007(4) 0.003(4) 0.002(4)
C20 0.048(6) 0.029(6) 0.035(6) 0.010(5) 0.000(5) -0.015(5)
C21 0.031(5) 0.028(5) 0.031(6) 0.011(4) 0.002(4) -0.005(4)
C22 0.015(4) 0.031(5) 0.031(5) -0.003(4) 0.003(4) -0.006(4)
C23 0.023(4) 0.027(5) 0.022(5) -0.005(4) 0.012(4) -0.003(4)
C24 0.023(5) 0.032(5) 0.030(5) -0.005(4) 0.001(4) -0.004(4)
C25 0.023(5) 0.057(7) 0.027(5) -0.006(5) 0.013(4) -0.011(4)
C26 0.029(5) 0.048(7) 0.028(5) -0.020(5) 0.008(4) -0.010(5)
C27 0.032(5) 0.033(6) 0.052(7) -0.013(5) 0.020(5) -0.008(4)
C28 0.028(5) 0.046(6) 0.039(6) -0.005(5) 0.009(4) -0.006(5)
C29 0.037(5) 0.034(6) 0.022(5) -0.007(4) 0.004(4) -0.019(4)
C30 0.033(5) 0.016(4) 0.027(5) 0.000(4) -0.003(4) -0.001(4)
C31 0.049(6) 0.015(5) 0.029(5) 0.007(4) 0.011(5) 0.004(4)
C32 0.043(6) 0.029(5) 0.041(6) -0.002(5) 0.013(5) -0.002(4)
C33 0.042(6) 0.041(6) 0.033(6) 0.000(5) 0.014(5) 0.008(5)
C34 0.058(7) 0.038(6) 0.029(6) -0.001(5) 0.017(5) -0.002(5)
C35 0.074(7) 0.020(5) 0.024(5) 0.000(4) 0.013(5) 0.006(5)
C43 0.026(4) 0.024(5) 0.027(5) 0.002(4) 0.012(4) -0.009(4)
C44 0.024(4) 0.038(6) 0.020(5) 0.002(4) -0.001(4) -0.001(4)
C45 0.025(4) 0.027(5) 0.029(5) -0.002(4) 0.003(4) -0.007(4)
C46 0.041(6) 0.025(5) 0.025(5) -0.005(4) -0.004(4) -0.006(4)
C47 0.042(6) 0.035(6) 0.030(6) 0.008(5) -0.008(5) -0.001(5)
C48 0.032(5) 0.024(5) 0.067(8) -0.001(5) 0.014(5) 0.007(4)
C49 0.014(4) 0.033(5) 0.050(6) -0.001(5) 0.001(4) -0.005(4)
C50 0.026(5) 0.027(5) 0.031(5) 0.005(4) 0.000(4) -0.001(4)
C51 0.028(5) 0.031(5) 0.037(6) -0.012(4) 0.006(4) -0.007(4)
C52 0.043(6) 0.041(7) 0.019(5) -0.001(4) -0.001(4) -0.010(5)
C53 0.026(5) 0.036(6) 0.037(6) -0.019(5) 0.016(4) -0.002(4)
C54 0.027(5) 0.033(5) 0.038(6) -0.014(5) 0.016(4) -0.009(4)

loop_
_atom_type_symbol
_atom_type_description
_atom_type_scat_dispersion_real
_atom_type_scat_dispersion_imag
_atom_type_scat_source
C C 0.0033 0.0016 'International Tables Vol C Tables 4.2.6.8 and 6.1.1.4'
H H 0.0000 0.0000 'International Tables Vol C Tables 4.2.6.8 and 6.1.1.4'
N N 0.0061 0.0033 'International Tables Vol C Tables 4.2.6.8 and 6.1.1.4'
O O 0.0106 0.0060 'International Tables Vol C Tables 4.2.6.8 and 6.1.1.4'
Br Br -0.2901 2.4595 'International Tables Vol C Tables 4.2.6.8 and 6.1.1.4'

loop_
_geom_angle_atom_site_label_1
_geom_angle_atom_site_label_2
_geom_angle_atom_site_label_3
_geom_angle
C5 O1 C1 109.8(7)
C36 O3 C28 121.8(7)
C16 N1 C17 123.8(8)
C16 N1 H1 118.1
C17 N1 H1 118.1
C43 N2 C44 125.3(8)
C43 N2 H2 117.4
C44 N2 H2 117.4
C10 C1 O1 106.3(7)
C10 C1 C2 116.2(8)
O1 C1 C2 111.0(7)
C10 C1 H1A 107.7
O1 C1 H1A 107.7
C2 C1 H1A 107.7
C16 C2 C3 120.9(9)
C16 C2 C1 123.2(9)
C3 C2 C1 115.5(8)
O2 C3 C4 121.0(9)
O2 C3 C2 124.0(9)
C4 C3 C2 114.9(8)
C5 C4 C9 116.9(9)
C5 C4 C3 120.9(8)
C9 C4 C3 122.0(9)
O1 C5 C4 122.6(8)
O1 C5 C6 115.9(8)
C4 C5 C6 121.5(9)
C7 C6 C5 120.1(9)
C7 C6 H6 120.0
C5 C6 H6 120.0
C6 C7 C8 118.7(9)
C6 C7 H7 120.7
C8 C7 H7 120.7
C9 C8 C7 121.0(10)
C9 C8 H8 119.5
C7 C8 H8 119.5
C8 C9 C4 121.7(10)
C8 C9 H9 119.2
C4 C9 H9 119.2
C15 C10 C11 116.7(8)
C15 C10 C1 120.3(8)
C11 C10 C1 123.0(8)
C12 C11 C10 122.6(9)
C12 C11 Br1 116.1(7)
C10 C11 Br1 121.3(7)
C13 C12 C11 119.9(9)
C13 C12 H12 120.0
C11 C12 H12 120.0
C12 C13 C14 120.4(9)
C12 C13 H13 119.8
C14 C13 H13 119.8
C15 C14 C13 117.8(9)
C15 C14 H14 121.1
C13 C14 H14 121.1
C14 C15 C10 122.5(9)
C14 C15 H15 118.7
C10 C15 H15 118.7
N1 C16 C2 123.3(9)
N1 C16 H16 118.4
C2 C16 H16 118.4
N1 C17 C18 110.8(8)
N1 C17 H17A 109.5
C18 C17 H17A 109.5
N1 C17 H17B 109.5
C18 C17 H17B 109.5
H17A C17 H17B 108.1
C19 C18 C23 122.6(9)
C19 C18 C17 121.9(9)
C23 C18 C17 115.5(8)
C18 C19 C20 119.9(10)
C18 C19 H19 120.1
C20 C19 H19 120.1
C21 C20 C19 119.8(10)
C21 C20 H20 120.1
C19 C20 H20 120.1
C20 C21 C22 122.7(10)
C20 C21 H21 118.7
C22 C21 H21 118.7
C27 C22 C21 123.2(9)
C27 C22 C23 118.1(9)
C21 C22 C23 118.7(9)
C24 C23 C22 119.3(8)
C24 C23 C18 124.3(9)
C22 C23 C18 116.4(8)
C25 C24 C23 120.9(9)
C25 C24 H24 119.6
C23 C24 H24 119.6
C26 C25 C24 119.7(10)
C26 C25 H25 120.1
C24 C25 H25 120.1
C27 C26 C25 120.6(9)
C27 C26 H26 119.7
C25 C26 H26 119.7
C26 C27 C22 121.4(10)
C26 C27 H27 119.3
C22 C27 H27 119.3
O3 C28 C29 113.2(8)
O3 C28 C37 107.3(8)
C29 C28 C37 110.6(8)
O3 C28 H28 108.6
C29 C28 H28 108.6
C37 C28 H28 108.6
C43 C29 C30 119.2(8)
C43 C29 C28 117.7(9)
C30 C29 C28 123.0(9)
O4 C30 C29 123.4(9)
O4 C30 C31 120.5(9)
C29 C30 C31 116.1(8)
C36 C31 C32 114.6(9)
C36 C31 C30 123.0(9)
C32 C31 C30 122.4(9)
C33 C32 C31 121.9(10)
C33 C32 H32 119.0
C31 C32 H32 119.0
C32 C33 C34 119.4(10)
C32 C33 H33 120.3
C34 C33 H33 120.3
C35 C34 C33 121.4(10)
C35 C34 H34 119.3
C33 C34 H34 119.3
C36 C35 C34 116.3(11)
C36 C35 H35 121.9
C34 C35 H35 121.9
C35 C36 C31 126.2(9)
C35 C36 O3 114.4(8)
C31 C36 O3 119.1(8)
C38 C37 C42 120.0
C38 C37 C28 123.6(5)
C42 C37 C28 116.4(5)
C37 C38 C39 120.0
C37 C38 H38 120.0
C39 C38 H38 120.0
C40 C39 C38 120.0
C40 C39 H39 120.0
C38 C39 H39 120.0
C41 C40 C39 120.0
C41 C40 H40 120.0
C39 C40 H40 120.0
C40 C41 C42 120.0
C40 C41 H41 120.0
C42 C41 H41 120.0
C41 C42 C37 120.0
C41 C42 Br2 112.2(4)
C37 C42 Br2 127.8(4)
N2 C43 C29 126.2(9)
N2 C43 H43 116.9
C29 C43 H43 116.9
N2 C44 C45 114.2(8)
N2 C44 H44A 108.7
C45 C44 H44A 108.7
N2 C44 H44B 108.7
C45 C44 H44B 108.7
H44A C44 H44B 107.6
C46 C45 C50 120.7(9)
C46 C45 C44 120.9(9)
C50 C45 C44 118.3(8)
C45 C46 C47 119.7(9)
C45 C46 H46 120.1
C47 C46 H46 120.1
C48 C47 C46 121.7(10)
C48 C47 H47 119.2
C46 C47 H47 119.2
C47 C48 C49 120.4(9)
C47 C48 H48 119.8
C49 C48 H48 119.8
C48 C49 C50 117.7(9)
C48 C49 C54 122.3(9)
C50 C49 C54 120.0(9)
C45 C50 C51 123.2(9)
C45 C50 C49 119.6(9)
C51 C50 C49 117.2(9)
C52 C51 C50 120.8(9)
C52 C51 H51 119.6
C50 C51 H51 119.6
C51 C52 C53 120.6(9)
C51 C52 H52 119.7
C53 C52 H52 119.7
C54 C53 C52 120.3(9)
C54 C53 H53 119.9
C52 C53 H53 119.9
C53 C54 C49 121.1(10)
C53 C54 H54 119.4
C49 C54 H54 119.4

loop_
_geom_bond_atom_site_label_1
_geom_bond_atom_site_label_2
_geom_bond_distance
Br1 C11 1.908(9)
Br2 C42 1.845(5)
O1 C5 1.382(11)
O1 C1 1.494(11)
O2 C3 1.222(11)
O3 C36 1.432(11)
O3 C28 1.455(13)
O4 C30 1.246(11)
N1 C16 1.344(13)
N1 C17 1.479(12)
N1 H1 0.8800
N2 C43 1.323(12)
N2 C44 1.437(12)
N2 H2 0.8800
C1 C10 1.493(12)
C1 C2 1.504(12)
C1 H1A 1.0000
C2 C16 1.387(14)
C2 C3 1.473(14)
C3 C4 1.445(13)
C4 C5 1.391(13)
C4 C9 1.421(14)
C5 C6 1.418(13)
C6 C7 1.388(14)
C6 H6 0.9500
C7 C8 1.403(15)
C7 H7 0.9500
C8 C9 1.371(14)
C8 H8 0.9500
C9 H9 0.9500
C10 C15 1.400(12)
C10 C11 1.426(13)
C11 C12 1.377(13)
C12 C13 1.357(16)
C12 H12 0.9500
C13 C14 1.465(15)
C13 H13 0.9500
C14 C15 1.385(13)
C14 H14 0.9500
C15 H15 0.9500
C16 H16 0.9500
C17 C18 1.538(13)
C17 H17A 0.9900
C17 H17B 0.9900
C18 C19 1.352(13)
C18 C23 1.456(12)
C19 C20 1.429(15)
C19 H19 0.9500
C20 C21 1.346(15)
C20 H20 0.9500
C21 C22 1.428(13)
C21 H21 0.9500
C22 C27 1.406(14)
C22 C23 1.439(13)
C23 C24 1.403(13)
C24 C25 1.396(14)
C24 H24 0.9500
C25 C26 1.392(16)
C25 H25 0.9500
C26 C27 1.382(15)
C26 H26 0.9500
C27 H27 0.9500
C28 C29 1.507(13)
C28 C37 1.599(12)
C28 H28 1.0000
C29 C43 1.384(13)
C29 C30 1.428(13)
C30 C31 1.466(13)
C31 C36 1.380(13)
C31 C32 1.427(14)
C32 C33 1.343(15)
C32 H32 0.9500
C33 C34 1.415(16)
C33 H33 0.9500
C34 C35 1.370(15)
C34 H34 0.9500
C35 C36 1.368(12)
C35 H35 0.9500
C37 C38 1.3900
C37 C42 1.3900
C38 C39 1.3900
C38 H38 0.9500
C39 C40 1.3900
C39 H39 0.9500
C40 C41 1.3900
C40 H40 0.9500
C41 C42 1.3900
C41 H41 0.9500
C43 H43 0.9500
C44 C45 1.528(13)
C44 H44A 0.9900
C44 H44B 0.9900
C45 C46 1.369(14)
C45 C50 1.405(13)
C46 C47 1.395(14)
C46 H46 0.9500
C47 C48 1.354(15)
C47 H47 0.9500
C48 C49 1.427(15)
C48 H48 0.9500
C49 C50 1.428(13)
C49 C54 1.431(14)
C50 C51 1.426(14)
C51 C52 1.396(14)
C51 H51 0.9500
C52 C53 1.409(14)
C52 H52 0.9500
C53 C54 1.344(15)
C53 H53 0.9500
C54 H54 0.9500

loop_
_geom_hbond_atom_site_label_D
_geom_hbond_atom_site_label_H
_geom_hbond_atom_site_label_A
_geom_hbond_distance_DH
_geom_hbond_distance_HA
_geom_hbond_distance_DA
_geom_hbond_angle_DHA
N1 H1 O2 0.88 2.00 2.670(11) 131.5
N2 H2 O4 0.88 1.97 2.629(11) 130.9

loop_
_geom_torsion_atom_site_label_1
_geom_torsion_atom_site_label_2
_geom_torsion_atom_site_label_3
_geom_torsion_atom_site_label_4
_geom_torsion
C5 O1 C1 C10 176.6(7)
C5 O1 C1 C2 -56.2(9)
C10 C1 C2 C16 -19.2(13)
O1 C1 C2 C16 -140.8(8)
C10 C1 C2 C3 168.1(8)
O1 C1 C2 C3 46.5(10)
C16 C2 C3 O2 -1.7(15)
C1 C2 C3 O2 171.2(9)
C16 C2 C3 C4 176.7(9)
C1 C2 C3 C4 -10.4(12)
O2 C3 C4 C5 161.9(9)
C2 C3 C4 C5 -16.6(13)
O2 C3 C4 C9 -14.0(15)
C2 C3 C4 C9 167.5(8)
C1 O1 C5 C4 31.8(11)
C1 O1 C5 C6 -149.8(8)
C9 C4 C5 O1 -178.6(8)
C3 C4 C5 O1 5.3(14)
C9 C4 C5 C6 3.1(14)
C3 C4 C5 C6 -173.0(9)
O1 C5 C6 C7 177.0(9)
C4 C5 C6 C7 -4.6(15)
C5 C6 C7 C8 2.1(15)
C6 C7 C8 C9 1.8(15)
C7 C8 C9 C4 -3.3(16)
C5 C4 C9 C8 0.8(14)
C3 C4 C9 C8 176.9(9)
O1 C1 C10 C15 67.9(9)
C2 C1 C10 C15 -56.2(11)
O1 C1 C10 C11 -113.2(8)
C2 C1 C10 C11 122.8(8)
C15 C10 C11 C12 0.2(12)
C1 C10 C11 C12 -178.9(8)
C15 C10 C11 Br1 179.2(6)
C1 C10 C11 Br1 0.1(11)
C10 C11 C12 C13 0.8(14)
Br1 C11 C12 C13 -178.2(8)
C11 C12 C13 C14 -2.1(15)
C12 C13 C14 C15 2.4(15)
C13 C14 C15 C10 -1.4(14)
C11 C10 C15 C14 0.2(12)
C1 C10 C15 C14 179.2(8)
C17 N1 C16 C2 173.0(9)
C3 C2 C16 N1 1.0(14)
C1 C2 C16 N1 -171.4(9)
C16 N1 C17 C18 123.9(10)
N1 C17 C18 C19 -5.3(12)
N1 C17 C18 C23 173.6(7)
C23 C18 C19 C20 -0.4(15)
C17 C18 C19 C20 178.4(9)
C18 C19 C20 C21 -0.6(16)
C19 C20 C21 C22 1.5(16)
C20 C21 C22 C27 -179.9(10)
C20 C21 C22 C23 -1.3(14)
C27 C22 C23 C24 -0.1(13)
C21 C22 C23 C24 -178.8(8)
C27 C22 C23 C18 179.0(8)
C21 C22 C23 C18 0.2(12)
C19 C18 C23 C24 179.6(9)
C17 C18 C23 C24 0.8(13)
C19 C18 C23 C22 0.5(14)
C17 C18 C23 C22 -178.3(8)
C22 C23 C24 C25 -0.4(13)
C18 C23 C24 C25 -179.4(9)
C23 C24 C25 C26 1.7(14)
C24 C25 C26 C27 -2.4(14)
C25 C26 C27 C22 2.0(14)
C21 C22 C27 C26 178.0(9)
C23 C22 C27 C26 -0.7(14)
C36 O3 C28 C29 22.7(13)
C36 O3 C28 C37 -99.6(9)
O3 C28 C29 C43 167.3(9)
C37 C28 C29 C43 -72.3(12)
O3 C28 C29 C30 -12.5(15)
C37 C28 C29 C30 107.9(11)
C43 C29 C30 O4 -3.9(15)
C28 C29 C30 O4 175.9(10)
C43 C29 C30 C31 177.8(9)
C28 C29 C30 C31 -2.4(14)
O4 C30 C31 C36 -169.3(9)
C29 C30 C31 C36 9.1(13)
O4 C30 C31 C32 9.2(14)
C29 C30 C31 C32 -172.4(9)
C36 C31 C32 C33 2.9(15)
C30 C31 C32 C33 -175.7(10)
C31 C32 C33 C34 -1.1(16)
C32 C33 C34 C35 0.7(17)
C33 C34 C35 C36 -2.2(16)
C34 C35 C36 C31 4.5(15)
C34 C35 C36 O3 178.1(9)
C32 C31 C36 C35 -4.8(14)
C30 C31 C36 C35 173.8(9)
C32 C31 C36 O3 -178.1(8)
C30 C31 C36 O3 0.5(13)
C28 O3 C36 C35 168.3(9)
C28 O3 C36 C31 -17.7(12)
O3 C28 C37 C38 64.5(8)
C29 C28 C37 C38 -59.4(10)
O3 C28 C37 C42 -118.1(7)
C29 C28 C37 C42 118.1(8)
C42 C37 C38 C39 0.0
C28 C37 C38 C39 177.4(8)
C37 C38 C39 C40 0.0
C38 C39 C40 C41 0.0
C39 C40 C41 C42 0.0
C40 C41 C42 C37 0.0
C40 C41 C42 Br2 -179.2(5)
C38 C37 C42 C41 0.0
C28 C37 C42 C41 -177.6(7)
C38 C37 C42 Br2 179.0(6)
C28 C37 C42 Br2 1.5(8)
C44 N2 C43 C29 -179.4(9)
C30 C29 C43 N2 4.1(16)
C28 C29 C43 N2 -175.6(9)
C43 N2 C44 C45 -113.2(10)
N2 C44 C45 C46 9.7(13)
N2 C44 C45 C50 -172.4(8)
C50 C45 C46 C47 3.5(15)
C44 C45 C46 C47 -178.7(9)
C45 C46 C47 C48 -4.6(16)
C46 C47 C48 C49 2.8(16)
C47 C48 C49 C50 0.0(14)
C47 C48 C49 C54 178.8(9)
C46 C45 C50 C51 177.0(10)
C44 C45 C50 C51 -0.9(14)
C46 C45 C50 C49 -0.7(14)
C44 C45 C50 C49 -178.6(8)
C48 C49 C50 C45 -1.0(13)
C54 C49 C50 C45 -179.9(8)
C48 C49 C50 C51 -178.9(9)
C54 C49 C50 C51 2.3(13)
C45 C50 C51 C52 -179.4(9)
C49 C50 C51 C52 -1.6(14)
C50 C51 C52 C53 0.2(15)
C51 C52 C53 C54 0.6(15)
C52 C53 C54 C49 0.1(14)
C48 C49 C54 C53 179.6(9)
C50 C49 C54 C53 -1.6(13)
